data_1555144
loop_
_publ_author_name
'Sun, Jing'
'Sun, Quan-Shun'
'Yan, Chao-Guo'

_publ_section_title
;
 Efficient synthesis of novel cyclic fused-phenothiazines via domino
 cyclization of 2-(benzo[b][1,4]thiazin-3-ylidene)acetate, aromatic
 aldehydes and cyclic 1,3-diketones
;
_journal_issue 20
_journal_name_full 'Organic Chemistry Frontiers'
_journal_page_first 3555
_journal_paper_doi 10.1039/C9QO00951E
_journal_volume 6
_journal_year 2019
_chemical_formula_moiety 'C37 H30 N2 O3 S2'
_chemical_formula_sum 'C37 H30 N2 O3 S2'
_chemical_formula_weight 614.75
_space_group_crystal_system monoclinic
_space_group_IT_number 13
_space_group_name_Hall '-P 2yac'
_space_group_name_H-M_alt 'P 1 2/n 1'
_atom_sites_solution_hydrogens geom
_audit_creation_method SHELXL-2014/7
_audit_update_record
;
2018-12-07 deposited with the CCDC.	2019-08-30 downloaded from the CCDC.
;
_cell_angle_alpha 90
_cell_angle_beta 93.088(9)
_cell_angle_gamma 90
_cell_formula_units_Z 4
_cell_length_a 11.095(3)
_cell_length_b 12.561(4)
_cell_length_c 24.147(7)
_cell_measurement_reflns_used 7091
_cell_measurement_temperature 296(2)
_cell_measurement_theta_max 24.31
_cell_measurement_theta_min 2.34
_cell_volume 3360.3(17)
_computing_structure_refinement 'SHELXL-2014/7 (Sheldrick, 2014)'
_diffrn_ambient_temperature 296(2)
_diffrn_measured_fraction_theta_full 0.997
_diffrn_measured_fraction_theta_max 0.997
_diffrn_measurement_device_type 'CCD area detector'
_diffrn_measurement_method 'phi and omega scans'
_diffrn_radiation_source 'fine-focus sealed tube'
_diffrn_radiation_type MoK\a
_diffrn_radiation_wavelength 0.71073
_diffrn_reflns_av_R_equivalents 0.0794
_diffrn_reflns_av_unetI/netI 0.0681
_diffrn_reflns_Laue_measured_fraction_full 0.997
_diffrn_reflns_Laue_measured_fraction_max 0.997
_diffrn_reflns_limit_h_max 13
_diffrn_reflns_limit_h_min -12
_diffrn_reflns_limit_k_max 14
_diffrn_reflns_limit_k_min -14
_diffrn_reflns_limit_l_max 28
_diffrn_reflns_limit_l_min -26
_diffrn_reflns_number 32324
_diffrn_reflns_point_group_measured_fraction_full 0.997
_diffrn_reflns_point_group_measured_fraction_max 0.997
_diffrn_reflns_theta_full 24.999
_diffrn_reflns_theta_max 24.999
_diffrn_reflns_theta_min 1.981
_exptl_absorpt_coefficient_mu 0.196
_exptl_absorpt_correction_T_max 0.962
_exptl_absorpt_correction_T_min 0.954
_exptl_absorpt_correction_type multi-scan
_exptl_absorpt_process_details sadabs
_exptl_crystal_colour yellow
_exptl_crystal_density_diffrn 1.215
_exptl_crystal_description block
_exptl_crystal_F_000 1288
_exptl_crystal_size_max 0.240
_exptl_crystal_size_mid 0.220
_exptl_crystal_size_min 0.200
_refine_diff_density_max 0.582
_refine_diff_density_min -0.314
_refine_diff_density_rms 0.079
_refine_ls_extinction_method none
_refine_ls_goodness_of_fit_ref 1.084
_refine_ls_hydrogen_treatment constr
_refine_ls_matrix_type full
_refine_ls_number_parameters 400
_refine_ls_number_reflns 5908
_refine_ls_number_restraints 0
_refine_ls_restrained_S_all 1.084
_refine_ls_R_factor_all 0.1246
_refine_ls_R_factor_gt 0.0827
_refine_ls_shift/su_max 0.000
_refine_ls_shift/su_mean 0.000
_refine_ls_structure_factor_coef Fsqd
_refine_ls_weighting_details 'w=1/[\s^2^(Fo^2^)+(0.1053P)^2^+7.0611P] where P=(Fo^2^+2Fc^2^)/3'
_refine_ls_weighting_scheme calc
_refine_ls_wR_factor_gt 0.2280
_refine_ls_wR_factor_ref 0.2418
_reflns_Friedel_coverage 0.000
_reflns_number_gt 3925
_reflns_number_total 5908
_reflns_threshold_expression 'I > 2\s(I)'
_cod_data_source_file c9qo00951e2.cif
_cod_data_source_block 5c
_cod_original_sg_symbol_H-M 'P 2/n'
_cod_database_code 1555144
_shelx_shelxl_version_number 2014/7
_shelx_space_group_comment
;
The symmetry employed for this shelxl refinement is uniquely defined
by the following loop, which should always be used as a source of
symmetry information in preference to the above space-group names.
They are only intended as comments.
;
_shelx_estimated_absorpt_t_min 0.955
_shelx_estimated_absorpt_t_max 0.962

loop_
_space_group_symop_operation_xyz
'x, y, z'
'-x+1/2, y, -z+1/2'
'-x, -y, -z'
'x-1/2, -y, z-1/2'

loop_
_atom_site_label
_atom_site_type_symbol
_atom_site_fract_x
_atom_site_fract_y
_atom_site_fract_z
_atom_site_U_iso_or_equiv
_atom_site_adp_type
_atom_site_occupancy
_atom_site_site_symmetry_order
_atom_site_calc_flag
_atom_site_refinement_flags_posn
_atom_site_refinement_flags_adp
C1 C 0.3830(5) 0.4170(4) 0.3481(2) 0.0471(13) Uani 1 1 d . .
C2 C 0.3120(6) 0.3932(5) 0.3921(2) 0.0633(17) Uani 1 1 d . .
H2 H 0.3255 0.3307 0.4121 0.076 Uiso 1 1 calc R U
C3 C 0.2232(6) 0.4608(6) 0.4061(3) 0.071(2) Uani 1 1 d . .
H3 H 0.1758 0.4436 0.4355 0.086 Uiso 1 1 calc R U
C4 C 0.2021(5) 0.5552(6) 0.3773(3) 0.0689(19) Uani 1 1 d . .
H4 H 0.1409 0.6010 0.3870 0.083 Uiso 1 1 calc R U
C5 C 0.2724(5) 0.5796(5) 0.3346(2) 0.0540(15) Uani 1 1 d . .
H5 H 0.2588 0.6426 0.3150 0.065 Uiso 1 1 calc R U
C6 C 0.3641(4) 0.5119(4) 0.31988(19) 0.0420(12) Uani 1 1 d . .
C7 C 0.4860(4) 0.3623(4) 0.25481(17) 0.0334(11) Uani 1 1 d . .
H7 H 0.4030 0.3461 0.2416 0.040 Uiso 1 1 calc R U
C8 C 0.5059(4) 0.4798(4) 0.24710(17) 0.0318(10) Uani 1 1 d . .
C9 C 0.5800(4) 0.5180(4) 0.20745(17) 0.0324(10) Uani 1 1 d . .
C10 C 0.5876(4) 0.6312(4) 0.19847(18) 0.0367(11) Uani 1 1 d . .
C11 C 0.5705(4) 0.2862(4) 0.22531(19) 0.0338(11) Uani 1 1 d . .
H11 H 0.6377 0.2686 0.2517 0.041 Uiso 1 1 calc R U
C12 C 0.5015(4) 0.1837(4) 0.21240(19) 0.0360(11) Uani 1 1 d . .
C13 C 0.4046(6) 0.1828(5) 0.1755(3) 0.0716(19) Uani 1 1 d . .
H13 H 0.3820 0.2452 0.1570 0.086 Uiso 1 1 calc R U
C14 C 0.3380(7) 0.0891(6) 0.1648(3) 0.087(2) Uani 1 1 d . .
H14 H 0.2707 0.0903 0.1401 0.105 Uiso 1 1 calc R U
C15 C 0.3722(6) -0.0043(5) 0.1908(3) 0.0709(19) Uani 1 1 d . .
C16 C 0.3019(7) -0.1050(6) 0.1773(4) 0.110(3) Uani 1 1 d . .
H16A H 0.3190 -0.1287 0.1407 0.165 Uiso 1 1 calc R U
H16B H 0.2171 -0.0909 0.1787 0.165 Uiso 1 1 calc R U
H16C H 0.3249 -0.1592 0.2038 0.165 Uiso 1 1 calc R U
C17 C 0.4690(6) -0.0027(5) 0.2268(3) 0.0650(17) Uani 1 1 d . .
H17 H 0.4931 -0.0653 0.2446 0.078 Uiso 1 1 calc R U
C18 C 0.5330(5) 0.0887(4) 0.2378(2) 0.0507(14) Uani 1 1 d . .
H18 H 0.5994 0.0866 0.2630 0.061 Uiso 1 1 calc R U
C19 C 0.6230(4) 0.3359(4) 0.17552(18) 0.0329(11) Uani 1 1 d . .
C20 C 0.6752(4) 0.2634(4) 0.1349(2) 0.0365(11) Uani 1 1 d . .
C21 C 0.7789(6) 0.1000(4) 0.1241(3) 0.0663(18) Uani 1 1 d . .
H21A H 0.7178 0.0793 0.0966 0.099 Uiso 1 1 calc R U
H21B H 0.8041 0.0388 0.1457 0.099 Uiso 1 1 calc R U
H21C H 0.8469 0.1289 0.1063 0.099 Uiso 1 1 calc R U
C22 C 0.6316(4) 0.4423(4) 0.16901(18) 0.0309(10) Uani 1 1 d . .
C23 C 0.6998(4) 0.4917(4) 0.12329(18) 0.0326(10) Uani 1 1 d . .
H23 H 0.7609 0.4408 0.1121 0.039 Uiso 1 1 calc R U
C24 C 0.7638(4) 0.5892(4) 0.14750(19) 0.0358(11) Uani 1 1 d . .
H24 H 0.8035 0.5663 0.1827 0.043 Uiso 1 1 calc R U
C25 C 0.5860(4) 0.6651(4) 0.06707(18) 0.0364(11) Uani 1 1 d . .
C26 C 0.5299(5) 0.7175(4) 0.0210(2) 0.0487(13) Uani 1 1 d . .
H26 H 0.5097 0.6803 -0.0114 0.058 Uiso 1 1 calc R U
C27 C 0.5057(6) 0.8235(5) 0.0247(3) 0.0662(17) Uani 1 1 d . .
H27 H 0.4672 0.8577 -0.0054 0.079 Uiso 1 1 calc R U
C28 C 0.5363(6) 0.8812(5) 0.0715(3) 0.0645(17) Uani 1 1 d . .
H28 H 0.5185 0.9535 0.0729 0.077 Uiso 1 1 calc R U
C29 C 0.5939(5) 0.8312(4) 0.1169(2) 0.0498(14) Uani 1 1 d . .
H29 H 0.6159 0.8699 0.1487 0.060 Uiso 1 1 calc R U
C30 C 0.6187(4) 0.7226(4) 0.11440(18) 0.0336(11) Uani 1 1 d . .
C31 C 0.8622(4) 0.6385(4) 0.11413(19) 0.0379(11) Uani 1 1 d . .
C32 C 0.9023(5) 0.5906(5) 0.0677(2) 0.0585(16) Uani 1 1 d . .
H32 H 0.8632 0.5302 0.0533 0.070 Uiso 1 1 calc R U
C33 C 1.0009(6) 0.6316(5) 0.0418(3) 0.0672(18) Uani 1 1 d . .
H33 H 1.0272 0.5975 0.0105 0.081 Uiso 1 1 calc R U
C34 C 1.0605(5) 0.7206(5) 0.0610(3) 0.0591(16) Uani 1 1 d . .
C35 C 1.1696(6) 0.7615(7) 0.0334(3) 0.095(3) Uani 1 1 d . .
H35A H 1.1443 0.8042 0.0019 0.142 Uiso 1 1 calc R U
H35B H 1.2166 0.7025 0.0214 0.142 Uiso 1 1 calc R U
H35C H 1.2176 0.8039 0.0593 0.142 Uiso 1 1 calc R U
C36 C 1.0173(5) 0.7701(5) 0.1069(3) 0.0678(18) Uani 1 1 d . .
H36 H 1.0544 0.8320 0.1202 0.081 Uiso 1 1 calc R U
C37 C 0.9192(5) 0.7291(5) 0.1336(2) 0.0544(15) Uani 1 1 d . .
H37 H 0.8922 0.7634 0.1647 0.065 Uiso 1 1 calc R U
N1 N 0.4399(3) 0.5432(3) 0.27776(16) 0.0400(10) Uani 1 1 d . .
H1 H 0.4441 0.6103 0.2712 0.048 Uiso 1 1 calc R U
N2 N 0.6733(3) 0.6687(3) 0.16174(15) 0.0345(9) Uani 1 1 d . .
O1 O 0.6717(4) 0.2763(3) 0.08551(14) 0.0567(10) Uani 1 1 d . .
O2 O 0.7306(3) 0.1800(3) 0.16034(14) 0.0443(9) Uani 1 1 d . .
O3 O 0.5229(3) 0.6976(3) 0.21999(15) 0.0516(10) Uani 1 1 d . .
S1 S 0.60300(11) 0.52600(10) 0.06246(5) 0.0386(3) Uani 1 1 d . .
S2 S 0.49978(13) 0.33237(12) 0.32866(5) 0.0511(4) Uani 1 1 d . .

loop_
_atom_site_aniso_label
_atom_site_aniso_U_11
_atom_site_aniso_U_22
_atom_site_aniso_U_33
_atom_site_aniso_U_23
_atom_site_aniso_U_13
_atom_site_aniso_U_12
C1 0.046(3) 0.061(4) 0.036(3) -0.001(3) 0.009(2) -0.013(3)
C2 0.071(4) 0.075(4) 0.046(3) 0.001(3) 0.025(3) -0.023(4)
C3 0.064(4) 0.100(5) 0.054(4) -0.016(4) 0.036(3) -0.020(4)
C4 0.043(3) 0.105(6) 0.061(4) -0.020(4) 0.024(3) -0.005(3)
C5 0.041(3) 0.074(4) 0.047(3) -0.008(3) 0.003(3) 0.007(3)
C6 0.033(3) 0.063(3) 0.030(3) -0.007(2) 0.006(2) -0.004(2)
C7 0.036(3) 0.037(3) 0.028(2) 0.003(2) 0.005(2) -0.003(2)
C8 0.030(2) 0.040(3) 0.025(2) -0.001(2) 0.0027(19) 0.001(2)
C9 0.035(3) 0.038(3) 0.024(2) 0.002(2) 0.0013(19) 0.002(2)
C10 0.045(3) 0.039(3) 0.027(2) 0.002(2) 0.005(2) -0.005(2)
C11 0.032(3) 0.035(3) 0.034(2) 0.000(2) 0.002(2) -0.004(2)
C12 0.034(3) 0.038(3) 0.036(3) -0.003(2) 0.003(2) -0.008(2)
C13 0.076(4) 0.058(4) 0.077(4) 0.003(3) -0.030(4) -0.010(3)
C14 0.071(5) 0.082(5) 0.106(6) -0.020(5) -0.033(4) -0.007(4)
C15 0.066(4) 0.059(4) 0.089(5) -0.024(4) 0.020(4) -0.021(3)
C16 0.104(6) 0.077(5) 0.152(8) -0.041(5) 0.035(6) -0.061(5)
C17 0.081(5) 0.042(3) 0.073(4) 0.000(3) 0.008(4) -0.011(3)
C18 0.054(3) 0.044(3) 0.054(3) 0.005(3) 0.000(3) -0.010(3)
C19 0.031(2) 0.040(3) 0.028(2) 0.000(2) 0.0051(19) -0.001(2)
C20 0.039(3) 0.033(3) 0.037(3) 0.002(2) -0.003(2) -0.005(2)
C21 0.085(5) 0.047(3) 0.068(4) -0.019(3) 0.016(3) 0.016(3)
C22 0.023(2) 0.042(3) 0.028(2) 0.001(2) -0.0004(18) -0.004(2)
C23 0.029(2) 0.038(3) 0.031(2) 0.000(2) 0.0057(19) 0.003(2)
C24 0.029(2) 0.048(3) 0.031(2) 0.001(2) 0.005(2) -0.002(2)
C25 0.030(3) 0.046(3) 0.033(3) 0.006(2) -0.001(2) -0.004(2)
C26 0.053(3) 0.054(3) 0.038(3) 0.008(2) -0.002(2) 0.002(3)
C27 0.076(4) 0.067(4) 0.053(4) 0.021(3) -0.013(3) -0.003(3)
C28 0.082(4) 0.038(3) 0.074(4) 0.015(3) 0.008(4) 0.002(3)
C29 0.065(4) 0.042(3) 0.043(3) 0.004(2) 0.006(3) -0.002(3)
C30 0.035(3) 0.035(3) 0.031(2) 0.004(2) 0.005(2) -0.006(2)
C31 0.028(3) 0.052(3) 0.034(3) 0.006(2) 0.001(2) -0.001(2)
C32 0.060(4) 0.057(4) 0.060(4) -0.007(3) 0.025(3) -0.005(3)
C33 0.064(4) 0.074(4) 0.067(4) -0.007(3) 0.038(3) -0.013(4)
C34 0.044(3) 0.070(4) 0.064(4) 0.013(3) 0.014(3) -0.008(3)
C35 0.058(4) 0.130(7) 0.099(6) 0.028(5) 0.027(4) -0.024(4)
C36 0.051(4) 0.080(5) 0.072(4) 0.002(4) 0.000(3) -0.033(3)
C37 0.048(3) 0.065(4) 0.051(3) -0.005(3) 0.010(3) -0.016(3)
N1 0.042(2) 0.042(2) 0.037(2) 0.0011(19) 0.0151(19) 0.0003(19)
N2 0.036(2) 0.037(2) 0.030(2) 0.0014(17) 0.0045(17) -0.0030(18)
O1 0.079(3) 0.061(2) 0.030(2) -0.0027(17) 0.0037(18) 0.008(2)
O2 0.050(2) 0.0373(19) 0.046(2) -0.0064(16) 0.0050(16) 0.0082(16)
O3 0.068(2) 0.0371(19) 0.053(2) -0.0006(17) 0.0299(19) 0.0073(18)
S1 0.0451(7) 0.0425(7) 0.0280(6) -0.0007(5) 0.0005(5) -0.0057(6)
S2 0.0650(10) 0.0551(9) 0.0344(7) 0.0119(6) 0.0135(6) 0.0061(7)

loop_
_atom_type_symbol
_atom_type_description
_atom_type_scat_dispersion_real
_atom_type_scat_dispersion_imag
_atom_type_scat_source
C C 0.0033 0.0016 'International Tables Vol C Tables 4.2.6.8 and 6.1.1.4'
H H 0.0000 0.0000 'International Tables Vol C Tables 4.2.6.8 and 6.1.1.4'
N N 0.0061 0.0033 'International Tables Vol C Tables 4.2.6.8 and 6.1.1.4'
O O 0.0106 0.0060 'International Tables Vol C Tables 4.2.6.8 and 6.1.1.4'
S S 0.1246 0.1234 'International Tables Vol C Tables 4.2.6.8 and 6.1.1.4'

loop_
_geom_angle_atom_site_label_1
_geom_angle_atom_site_label_2
_geom_angle_atom_site_label_3
_geom_angle
C6 C1 C2 119.0(5)
C6 C1 S2 119.0(4)
C2 C1 S2 122.0(5)
C3 C2 C1 120.4(6)
C3 C2 H2 119.8
C1 C2 H2 119.8
C2 C3 C4 120.9(6)
C2 C3 H3 119.6
C4 C3 H3 119.6
C5 C4 C3 119.0(6)
C5 C4 H4 120.5
C3 C4 H4 120.5
C4 C5 C6 121.0(6)
C4 C5 H5 119.5
C6 C5 H5 119.5
C1 C6 C5 119.7(5)
C1 C6 N1 121.0(5)
C5 C6 N1 119.3(5)
C8 C7 C11 117.1(4)
C8 C7 S2 108.6(3)
C11 C7 S2 107.7(3)
C8 C7 H7 107.7
C11 C7 H7 107.7
S2 C7 H7 107.7
N1 C8 C9 122.8(4)
N1 C8 C7 115.4(4)
C9 C8 C7 121.5(4)
C8 C9 C10 119.2(4)
C8 C9 C22 118.7(4)
C10 C9 C22 121.1(4)
O3 C10 N2 117.7(4)
O3 C10 C9 124.3(4)
N2 C10 C9 118.0(4)
C19 C11 C12 113.6(4)
C19 C11 C7 112.6(4)
C12 C11 C7 108.0(4)
C19 C11 H11 107.4
C12 C11 H11 107.4
C7 C11 H11 107.4
C13 C12 C18 117.3(5)
C13 C12 C11 120.8(5)
C18 C12 C11 121.9(4)
C12 C13 C14 121.1(6)
C12 C13 H13 119.5
C14 C13 H13 119.5
C15 C14 C13 120.1(6)
C15 C14 H14 120.0
C13 C14 H14 120.0
C17 C15 C14 118.3(6)
C17 C15 C16 122.5(7)
C14 C15 C16 119.2(7)
C15 C16 H16A 109.5
C15 C16 H16B 109.5
H16A C16 H16B 109.5
C15 C16 H16C 109.5
H16A C16 H16C 109.5
H16B C16 H16C 109.5
C15 C17 C18 121.8(6)
C15 C17 H17 119.1
C18 C17 H17 119.1
C17 C18 C12 121.5(5)
C17 C18 H18 119.2
C12 C18 H18 119.2
C22 C19 C20 120.0(4)
C22 C19 C11 122.6(4)
C20 C19 C11 117.3(4)
O1 C20 O2 123.2(5)
O1 C20 C19 125.6(4)
O2 C20 C19 111.2(4)
O2 C21 H21A 109.5
O2 C21 H21B 109.5
H21A C21 H21B 109.5
O2 C21 H21C 109.5
H21A C21 H21C 109.5
H21B C21 H21C 109.5
C19 C22 C9 122.4(4)
C19 C22 C23 122.3(4)
C9 C22 C23 115.2(4)
C22 C23 C24 107.1(4)
C22 C23 S1 113.0(3)
C24 C23 S1 111.2(3)
C22 C23 H23 108.5
C24 C23 H23 108.5
S1 C23 H23 108.5
N2 C24 C23 109.1(4)
N2 C24 C31 111.4(4)
C23 C24 C31 117.3(4)
N2 C24 H24 106.1
C23 C24 H24 106.1
C31 C24 H24 106.1
C30 C25 C26 119.5(5)
C30 C25 S1 123.1(3)
C26 C25 S1 117.3(4)
C27 C26 C25 119.1(5)
C27 C26 H26 120.5
C25 C26 H26 120.5
C26 C27 C28 122.0(5)
C26 C27 H27 119.0
C28 C27 H27 119.0
C27 C28 C29 119.7(5)
C27 C28 H28 120.2
C29 C28 H28 120.2
C28 C29 C30 119.5(5)
C28 C29 H29 120.3
C30 C29 H29 120.3
C25 C30 C29 120.2(4)
C25 C30 N2 119.5(4)
C29 C30 N2 120.2(4)
C32 C31 C37 118.7(5)
C32 C31 C24 121.9(5)
C37 C31 C24 119.2(4)
C31 C32 C33 120.3(6)
C31 C32 H32 119.9
C33 C32 H32 119.9
C34 C33 C32 122.1(6)
C34 C33 H33 119.0
C32 C33 H33 119.0
C33 C34 C36 117.2(5)
C33 C34 C35 121.1(6)
C36 C34 C35 121.6(6)
C34 C35 H35A 109.5
C34 C35 H35B 109.5
H35A C35 H35B 109.5
C34 C35 H35C 109.5
H35A C35 H35C 109.5
H35B C35 H35C 109.5
C34 C36 C37 121.3(6)
C34 C36 H36 119.4
C37 C36 H36 119.4
C31 C37 C36 120.4(5)
C31 C37 H37 119.8
C36 C37 H37 119.8
C8 N1 C6 126.9(4)
C8 N1 H1 116.5
C6 N1 H1 116.5
C10 N2 C30 112.7(4)
C10 N2 C24 114.3(4)
C30 N2 C24 113.5(4)
C20 O2 C21 116.0(4)
C25 S1 C23 104.1(2)
C1 S2 C7 96.4(2)

loop_
_geom_bond_atom_site_label_1
_geom_bond_atom_site_label_2
_geom_bond_distance
C1 C6 1.383(7)
C1 C2 1.389(7)
C1 S2 1.759(6)
C2 C3 1.357(9)
C2 H2 0.9300
C3 C4 1.389(10)
C3 H3 0.9300
C4 C5 1.360(8)
C4 H4 0.9300
C5 C6 1.386(7)
C5 H5 0.9300
C6 N1 1.411(6)
C7 C8 1.505(6)
C7 C11 1.540(6)
C7 S2 1.821(4)
C7 H7 0.9800
C8 N1 1.333(6)
C8 C9 1.382(6)
C9 C10 1.442(7)
C9 C22 1.467(6)
C10 O3 1.233(6)
C10 N2 1.416(6)
C11 C19 1.501(6)
C11 C12 1.521(6)
C11 H11 0.9800
C12 C13 1.359(7)
C12 C18 1.378(7)
C13 C14 1.407(9)
C13 H13 0.9300
C14 C15 1.374(10)
C14 H14 0.9300
C15 C17 1.344(9)
C15 C16 1.512(9)
C16 H16A 0.9600
C16 H16B 0.9600
C16 H16C 0.9600
C17 C18 1.368(8)
C17 H17 0.9300
C18 H18 0.9300
C19 C22 1.350(6)
C19 C20 1.478(7)
C20 O1 1.203(6)
C20 O2 1.346(6)
C21 O2 1.454(6)
C21 H21A 0.9600
C21 H21B 0.9600
C21 H21C 0.9600
C22 C23 1.505(6)
C23 C24 1.517(6)
C23 S1 1.824(5)
C23 H23 0.9800
C24 N2 1.470(6)
C24 C31 1.523(6)
C24 H24 0.9800
C25 C30 1.384(6)
C25 C26 1.408(7)
C25 S1 1.761(5)
C26 C27 1.362(8)
C26 H26 0.9300
C27 C28 1.369(9)
C27 H27 0.9300
C28 C29 1.389(8)
C28 H28 0.9300
C29 C30 1.393(7)
C29 H29 0.9300
C30 N2 1.435(6)
C31 C32 1.369(7)
C31 C37 1.373(7)
C32 C33 1.388(8)
C32 H32 0.9300
C33 C34 1.366(9)
C33 H33 0.9300
C34 C36 1.379(9)
C34 C35 1.503(8)
C35 H35A 0.9600
C35 H35B 0.9600
C35 H35C 0.9600
C36 C37 1.393(8)
C36 H36 0.9300
C37 H37 0.9300
N1 H1 0.8600

loop_
_geom_hbond_atom_site_label_D
_geom_hbond_atom_site_label_H
_geom_hbond_atom_site_label_A
_geom_hbond_distance_DH
_geom_hbond_distance_HA
_geom_hbond_distance_DA
_geom_hbond_angle_DHA
N1 H1 O3 0.86 1.90 2.587(5) 135.8

loop_
_geom_torsion_atom_site_label_1
_geom_torsion_atom_site_label_2
_geom_torsion_atom_site_label_3
_geom_torsion_atom_site_label_4
_geom_torsion
C6 C1 C2 C3 1.9(9)
S2 C1 C2 C3 179.5(5)
C1 C2 C3 C4 -0.7(10)
C2 C3 C4 C5 -0.2(10)
C3 C4 C5 C6 -0.2(9)
C2 C1 C6 C5 -2.3(8)
S2 C1 C6 C5 -180.0(4)
C2 C1 C6 N1 175.0(5)
S2 C1 C6 N1 -2.6(7)
C4 C5 C6 C1 1.4(8)
C4 C5 C6 N1 -175.9(5)
C11 C7 C8 N1 -173.2(4)
S2 C7 C8 N1 -51.1(5)
C11 C7 C8 C9 12.0(6)
S2 C7 C8 C9 134.1(4)
N1 C8 C9 C10 0.2(7)
C7 C8 C9 C10 174.6(4)
N1 C8 C9 C22 -169.0(4)
C7 C8 C9 C22 5.4(6)
C8 C9 C10 O3 -7.6(7)
C22 C9 C10 O3 161.3(5)
C8 C9 C10 N2 173.6(4)
C22 C9 C10 N2 -17.5(6)
C8 C7 C11 C19 -24.5(6)
S2 C7 C11 C19 -147.1(3)
C8 C7 C11 C12 -150.8(4)
S2 C7 C11 C12 86.7(4)
C19 C11 C12 C13 -59.4(6)
C7 C11 C12 C13 66.2(6)
C19 C11 C12 C18 121.3(5)
C7 C11 C12 C18 -113.0(5)
C18 C12 C13 C14 1.5(10)
C11 C12 C13 C14 -177.8(6)
C12 C13 C14 C15 -1.6(12)
C13 C14 C15 C17 0.8(11)
C13 C14 C15 C16 -177.9(7)
C14 C15 C17 C18 0.0(10)
C16 C15 C17 C18 178.7(6)
C15 C17 C18 C12 -0.1(10)
C13 C12 C18 C17 -0.6(9)
C11 C12 C18 C17 178.6(5)
C12 C11 C19 C22 145.5(4)
C7 C11 C19 C22 22.3(6)
C12 C11 C19 C20 -39.3(6)
C7 C11 C19 C20 -162.5(4)
C22 C19 C20 O1 -39.8(7)
C11 C19 C20 O1 144.9(5)
C22 C19 C20 O2 139.1(4)
C11 C19 C20 O2 -36.3(6)
C20 C19 C22 C9 179.1(4)
C11 C19 C22 C9 -5.9(7)
C20 C19 C22 C23 -3.9(7)
C11 C19 C22 C23 171.2(4)
C8 C9 C22 C19 -9.2(6)
C10 C9 C22 C19 -178.2(4)
C8 C9 C22 C23 173.5(4)
C10 C9 C22 C23 4.6(6)
C19 C22 C23 C24 -141.5(4)
C9 C22 C23 C24 35.8(5)
C19 C22 C23 S1 95.7(5)
C9 C22 C23 S1 -87.0(4)
C22 C23 C24 N2 -66.2(4)
S1 C23 C24 N2 57.7(4)
C22 C23 C24 C31 165.9(4)
S1 C23 C24 C31 -70.2(5)
C30 C25 C26 C27 -2.0(8)
S1 C25 C26 C27 174.4(5)
C25 C26 C27 C28 1.3(9)
C26 C27 C28 C29 0.1(10)
C27 C28 C29 C30 -0.7(9)
C26 C25 C30 C29 1.4(7)
S1 C25 C30 C29 -174.8(4)
C26 C25 C30 N2 178.6(4)
S1 C25 C30 N2 2.4(6)
C28 C29 C30 C25 0.0(8)
C28 C29 C30 N2 -177.2(5)
N2 C24 C31 C32 -134.5(5)
C23 C24 C31 C32 -7.7(7)
N2 C24 C31 C37 50.8(6)
C23 C24 C31 C37 177.6(5)
C37 C31 C32 C33 1.8(9)
C24 C31 C32 C33 -172.9(5)
C31 C32 C33 C34 -0.6(10)
C32 C33 C34 C36 -1.2(10)
C32 C33 C34 C35 178.0(6)
C33 C34 C36 C37 1.9(10)
C35 C34 C36 C37 -177.3(6)
C32 C31 C37 C36 -1.1(8)
C24 C31 C37 C36 173.7(5)
C34 C36 C37 C31 -0.8(9)
C9 C8 N1 C6 -178.5(4)
C7 C8 N1 C6 6.8(7)
C1 C6 N1 C8 24.4(7)
C5 C6 N1 C8 -158.2(5)
O3 C10 N2 C30 -61.2(6)
C9 C10 N2 C30 117.7(4)
O3 C10 N2 C24 167.3(4)
C9 C10 N2 C24 -13.9(6)
C25 C30 N2 C10 -89.9(5)
C29 C30 N2 C10 87.4(5)
C25 C30 N2 C24 42.1(6)
C29 C30 N2 C24 -140.7(4)
C23 C24 N2 C10 56.3(5)
C31 C24 N2 C10 -172.6(4)
C23 C24 N2 C30 -74.9(4)
C31 C24 N2 C30 56.2(5)
O1 C20 O2 C21 -4.7(7)
C19 C20 O2 C21 176.4(4)
C30 C25 S1 C23 -13.0(5)
C26 C25 S1 C23 170.7(4)
C22 C23 S1 C25 103.4(4)
C24 C23 S1 C25 -17.0(4)
C6 C1 S2 C7 -34.5(4)
C2 C1 S2 C7 147.9(5)
C8 C7 S2 C1 59.3(4)
C11 C7 S2 C1 -173.0(3)
